data_7051904
loop_
_publ_author_name
'Hines, C. Corey'
'Cordes, David B.'
'Griffin, Scott T.'
'Watts, Savannah I.'
'Cocalia, Violina A.'
'Rogers, Robin D.'

_publ_section_title
;
 Flexible coordination environments of lanthanide complexes grown from
 chloride-based ionic liquids
;
_journal_issue 5
_journal_name_full 'New Journal of Chemistry'
_journal_page_first 872
_journal_paper_doi 10.1039/b800045j
_journal_volume 32
_journal_year 2008
_chemical_formula_sum 'C18 H33 Cl6 N6 Nd'
_chemical_formula_weight 690.44
_chemical_name_common '[C2mim]3[NdCl6]'
_chemical_name_systematic
;
?
;
_space_group_IT_number 14
_symmetry_cell_setting monoclinic
_symmetry_space_group_name_Hall '-P 2ybc'
_symmetry_space_group_name_H-M 'P 1 21/c 1'
_atom_sites_solution_hydrogens geom
_atom_sites_solution_primary direct
_atom_sites_solution_secondary difmap
_audit_creation_method SHELXL-97
_cell_angle_alpha 90.00
_cell_angle_beta 90.499(2)
_cell_angle_gamma 90.00
_cell_formula_units_Z 4
_cell_length_a 15.4590(12)
_cell_length_b 12.5543(10)
_cell_length_c 14.7119(11)
_cell_measurement_reflns_used 6778
_cell_measurement_temperature 173(2)
_cell_measurement_theta_max 28.26
_cell_measurement_theta_min 2.50
_cell_volume 2855.1(4)
_computing_cell_refinement 'Bruker SMART'
_computing_data_collection 'Bruker SMART'
_computing_data_reduction 'Bruker SAINT'
_computing_molecular_graphics 'Bruker SHELXTL'
_computing_publication_material 'Bruker SHELXTL'
_computing_structure_refinement 'SHELXL-97 (Sheldrick, 1997)'
_computing_structure_solution 'SHELXS-97 (Sheldrick, 1990)'
_diffrn_ambient_temperature 173(2)
_diffrn_measured_fraction_theta_full 0.995
_diffrn_measured_fraction_theta_max 0.994
_diffrn_measurement_device_type 'CCD area detector'
_diffrn_measurement_method 'phi and omega scans'
_diffrn_radiation_monochromator graphite
_diffrn_radiation_source 'fine-focus sealed tube'
_diffrn_radiation_type MoK\a
_diffrn_radiation_wavelength 0.71073
_diffrn_reflns_av_R_equivalents 0.0276
_diffrn_reflns_av_sigmaI/netI 0.0342
_diffrn_reflns_limit_h_max 19
_diffrn_reflns_limit_h_min -19
_diffrn_reflns_limit_k_max 14
_diffrn_reflns_limit_k_min -15
_diffrn_reflns_limit_l_max 18
_diffrn_reflns_limit_l_min -11
_diffrn_reflns_number 17296
_diffrn_reflns_theta_full 25.30
_diffrn_reflns_theta_max 26.37
_diffrn_reflns_theta_min 2.09
_exptl_absorpt_coefficient_mu 2.398
_exptl_absorpt_correction_type multi-scan
_exptl_absorpt_process_details '(SADABS; Sheldrick, 2002)'
_exptl_crystal_colour blue
_exptl_crystal_density_diffrn 1.606
_exptl_crystal_density_method 'not measured'
_exptl_crystal_description fragment
_exptl_crystal_F_000 1380
_exptl_crystal_size_max 0.21
_exptl_crystal_size_mid 0.09
_exptl_crystal_size_min 0.02
_refine_diff_density_max 0.686
_refine_diff_density_min -0.393
_refine_diff_density_rms 0.080
_refine_ls_extinction_method none
_refine_ls_goodness_of_fit_ref 1.011
_refine_ls_hydrogen_treatment constr
_refine_ls_matrix_type full
_refine_ls_number_parameters 289
_refine_ls_number_reflns 5807
_refine_ls_number_restraints 0
_refine_ls_restrained_S_all 1.011
_refine_ls_R_factor_all 0.0544
_refine_ls_R_factor_gt 0.0272
_refine_ls_shift/su_max 0.001
_refine_ls_shift/su_mean 0.000
_refine_ls_structure_factor_coef Fsqd
_refine_ls_weighting_details 'calc w=1/[\s^2^(Fo^2^)+(0.0173P)^2^+2.4459P] where P=(Fo^2^+2Fc^2^)/3'
_refine_ls_weighting_scheme calc
_refine_ls_wR_factor_gt 0.0483
_refine_ls_wR_factor_ref 0.0539
_reflns_number_gt 4001
_reflns_number_total 5807
_reflns_threshold_expression >2sigma(I)
_cod_data_source_file b800045j.txt
_cod_data_source_block Nd
_cod_depositor_comments
;
The following automatic conversions were performed:
'_symmetry_cell_setting' value 'Monoclinic' changed to 'monoclinic'
according to '/home/saulius/struct/CIF-dictionaries/cif_core.dic'
dictionary named 'cif_core.dic' version 2.4.1 from 2010-06-29.

Automatic conversion script
Id: cif_fix_enum 1527 2010-12-29 10:47:43Z saulius 
;
_cod_original_sg_symbol_H-M P2(1)/c
_cod_database_code 7051904

loop_
_symmetry_equiv_pos_as_xyz
'x, y, z'
'-x, y+1/2, -z+1/2'
'-x, -y, -z'
'x, -y-1/2, z-1/2'

loop_
_atom_site_label
_atom_site_type_symbol
_atom_site_fract_x
_atom_site_fract_y
_atom_site_fract_z
_atom_site_U_iso_or_equiv
_atom_site_adp_type
_atom_site_occupancy
_atom_site_symmetry_multiplicity
_atom_site_calc_flag
_atom_site_refinement_flags
_atom_site_disorder_assembly
_atom_site_disorder_group
Nd1 Nd 0.5000 0.5000 0.0000 0.01914(6) Uani 1 2 d S . .
Nd2 Nd 0.0000 0.0000 0.0000 0.02077(6) Uani 1 2 d S . .
Cl1 Cl 0.67351(5) 0.48261(7) 0.02304(7) 0.0414(2) Uani 1 1 d . . .
Cl2 Cl 0.53251(5) 0.68095(6) -0.09899(5) 0.02798(18) Uani 1 1 d . . .
Cl3 Cl 0.49170(6) 0.62262(7) 0.15325(5) 0.0344(2) Uani 1 1 d . . .
Cl4 Cl -0.06839(5) -0.04343(8) 0.16657(5) 0.0378(2) Uani 1 1 d . . .
Cl5 Cl 0.16263(5) -0.03352(7) 0.06905(6) 0.03107(19) Uani 1 1 d . . .
Cl6 Cl 0.00900(5) 0.21030(7) 0.04791(6) 0.0340(2) Uani 1 1 d . . .
N1 N 0.56217(16) 0.9118(2) 0.14626(16) 0.0238(6) Uani 1 1 d . . .
N1A N 0.18996(19) -0.2390(3) -0.2299(2) 0.0446(8) Uani 1 1 d . . .
N1B N 0.1832(2) 0.1139(3) 0.27484(18) 0.0376(7) Uani 1 1 d . . .
N3 N 0.68080(17) 0.8626(2) 0.08279(16) 0.0245(6) Uani 1 1 d . . .
N3A N 0.2817(2) -0.2278(2) -0.11962(19) 0.0373(7) Uani 1 1 d . . .
N3B N 0.2156(2) 0.2568(2) 0.20209(18) 0.0351(7) Uani 1 1 d . . .
C2 C 0.5965(2) 0.8432(2) 0.0885(2) 0.0253(7) Uani 1 1 d . . .
H2A H 0.5659 0.7892 0.0564 0.030 Uiso 1 1 calc R . .
C2A C 0.2012(3) -0.2110(3) -0.1444(3) 0.0433(10) Uani 1 1 d . . .
H2AA H 0.1575 -0.1829 -0.1063 0.052 Uiso 1 1 calc R . .
C2B C 0.1517(2) 0.1937(3) 0.2270(2) 0.0402(9) Uani 1 1 d . . .
H2BA H 0.0923 0.2044 0.2127 0.048 Uiso 1 1 calc R . .
C4 C 0.7006(2) 0.9467(3) 0.1386(2) 0.0300(8) Uani 1 1 d . . .
H4A H 0.7562 0.9775 0.1474 0.036 Uiso 1 1 calc R . .
C4A C 0.3245(3) -0.2672(4) -0.1924(2) 0.0503(11) Uani 1 1 d . . .
H4AA H 0.3840 -0.2855 -0.1942 0.060 Uiso 1 1 calc R . .
C4B C 0.2911(2) 0.2153(3) 0.2353(2) 0.0359(9) Uani 1 1 d . . .
H4BA H 0.3473 0.2442 0.2274 0.043 Uiso 1 1 calc R . .
C5 C 0.6268(2) 0.9775(3) 0.1787(2) 0.0310(8) Uani 1 1 d . . .
H5A H 0.6205 1.0338 0.2212 0.037 Uiso 1 1 calc R . .
C5A C 0.2675(3) -0.2756(4) -0.2612(3) 0.0568(13) Uani 1 1 d . . .
H5AA H 0.2789 -0.3019 -0.3204 0.068 Uiso 1 1 calc R . .
C5B C 0.2713(2) 0.1264(3) 0.2810(2) 0.0358(9) Uani 1 1 d . . .
H5BA H 0.3108 0.0807 0.3119 0.043 Uiso 1 1 calc R . .
C6 C 0.4693(2) 0.9192(3) 0.1688(2) 0.0283(7) Uani 1 1 d . . .
H6A H 0.4633 0.9357 0.2342 0.034 Uiso 1 1 calc R . .
H6B H 0.4413 0.8496 0.1571 0.034 Uiso 1 1 calc R . .
C6A C 0.1106(3) -0.2289(4) -0.2856(3) 0.0691(15) Uani 1 1 d . . .
H6AA H 0.0634 -0.2003 -0.2477 0.083 Uiso 1 1 calc R . .
H6AB H 0.0928 -0.3003 -0.3075 0.083 Uiso 1 1 calc R . .
C6B C 0.1323(3) 0.0243(4) 0.3120(3) 0.0581(12) Uani 1 1 d . . .
H6BA H 0.0805 0.0132 0.2731 0.070 Uiso 1 1 calc R . .
H6BB H 0.1676 -0.0414 0.3095 0.070 Uiso 1 1 calc R . .
C7 C 0.4244(2) 1.0041(3) 0.1133(2) 0.0364(8) Uani 1 1 d . . .
H7A H 0.3623 1.0027 0.1258 0.055 Uiso 1 1 calc R . .
H7B H 0.4339 0.9908 0.0486 0.055 Uiso 1 1 calc R . .
H7C H 0.4480 1.0741 0.1296 0.055 Uiso 1 1 calc R . .
C7A C 0.1241(3) -0.1567(4) -0.3657(3) 0.0786(16) Uani 1 1 d . . .
H7AA H 0.0707 -0.1531 -0.4021 0.118 Uiso 1 1 calc R . .
H7AB H 0.1710 -0.1847 -0.4032 0.118 Uiso 1 1 calc R . .
H7AC H 0.1393 -0.0852 -0.3442 0.118 Uiso 1 1 calc R . .
C7B C 0.1044(3) 0.0416(4) 0.4064(3) 0.0605(13) Uani 1 1 d . . .
H7BA H 0.0645 -0.0153 0.4241 0.091 Uiso 1 1 calc R . .
H7BB H 0.0750 0.1105 0.4109 0.091 Uiso 1 1 calc R . .
H7BC H 0.1550 0.0410 0.4470 0.091 Uiso 1 1 calc R . .
C8 C 0.7418(2) 0.8010(3) 0.0283(2) 0.0375(9) Uani 1 1 d . . .
H8A H 0.7169 0.7311 0.0143 0.056 Uiso 1 1 calc R . .
H8B H 0.7960 0.7916 0.0626 0.056 Uiso 1 1 calc R . .
H8C H 0.7536 0.8391 -0.0284 0.056 Uiso 1 1 calc R . .
C8A C 0.3207(3) -0.2064(3) -0.0296(2) 0.0523(11) Uani 1 1 d . . .
H8AA H 0.2861 -0.1530 0.0022 0.078 Uiso 1 1 calc R . .
H8AB H 0.3798 -0.1797 -0.0373 0.078 Uiso 1 1 calc R . .
H8AC H 0.3222 -0.2724 0.0059 0.078 Uiso 1 1 calc R . .
C8B C 0.2056(3) 0.3561(3) 0.1507(2) 0.0516(11) Uani 1 1 d . . .
H8BA H 0.1634 0.3455 0.1014 0.077 Uiso 1 1 calc R . .
H8BB H 0.2614 0.3767 0.1250 0.077 Uiso 1 1 calc R . .
H8BC H 0.1852 0.4125 0.1913 0.077 Uiso 1 1 calc R . .

loop_
_atom_site_aniso_label
_atom_site_aniso_U_11
_atom_site_aniso_U_22
_atom_site_aniso_U_33
_atom_site_aniso_U_23
_atom_site_aniso_U_13
_atom_site_aniso_U_12
Nd1 0.02012(12) 0.01757(13) 0.01971(11) 0.00020(11) -0.00013(9) -0.00232(12)
Nd2 0.01593(12) 0.02524(14) 0.02117(12) 0.00161(11) 0.00177(9) 0.00089(12)
Cl1 0.0233(4) 0.0444(6) 0.0564(6) 0.0023(4) -0.0052(4) 0.0005(4)
Cl2 0.0332(5) 0.0238(4) 0.0270(4) 0.0046(3) -0.0007(3) -0.0040(4)
Cl3 0.0531(6) 0.0252(4) 0.0250(4) -0.0042(3) 0.0092(4) -0.0085(4)
Cl4 0.0289(4) 0.0594(6) 0.0251(4) 0.0069(4) 0.0059(3) -0.0017(4)
Cl5 0.0195(4) 0.0368(5) 0.0368(4) 0.0026(4) -0.0029(3) 0.0030(4)
Cl6 0.0320(5) 0.0273(5) 0.0426(5) -0.0018(4) -0.0052(4) -0.0003(4)
N1 0.0242(15) 0.0226(15) 0.0246(14) -0.0008(11) 0.0031(11) -0.0022(12)
N1A 0.0258(17) 0.043(2) 0.065(2) -0.0179(17) -0.0044(15) 0.0064(15)
N1B 0.0399(19) 0.046(2) 0.0266(15) -0.0042(14) -0.0015(13) -0.0033(16)
N3 0.0273(15) 0.0207(14) 0.0255(14) -0.0009(11) 0.0050(11) -0.0004(12)
N3A 0.0416(19) 0.0322(18) 0.0381(17) -0.0034(14) 0.0059(14) 0.0108(15)
N3B 0.0380(18) 0.0433(19) 0.0241(15) -0.0009(13) 0.0051(13) 0.0063(16)
C2 0.0314(19) 0.0210(18) 0.0236(16) 0.0025(13) 0.0021(14) -0.0045(15)
C2A 0.040(2) 0.037(2) 0.053(2) -0.0165(19) 0.0116(19) 0.0025(19)
C2B 0.029(2) 0.060(3) 0.032(2) -0.0021(19) -0.0010(16) 0.004(2)
C4 0.0239(18) 0.029(2) 0.0374(19) -0.0041(16) -0.0001(14) -0.0042(16)
C4A 0.036(2) 0.079(3) 0.036(2) -0.016(2) 0.0038(18) 0.018(2)
C4B 0.0257(19) 0.048(2) 0.0346(19) -0.0110(18) 0.0034(15) 0.0048(18)
C5 0.0315(18) 0.028(2) 0.0339(18) -0.0097(14) 0.0016(14) -0.0039(15)
C5A 0.041(3) 0.088(4) 0.042(2) -0.023(2) 0.0018(19) 0.027(2)
C5B 0.029(2) 0.042(2) 0.0357(19) -0.0067(17) -0.0060(15) 0.0070(18)
C6 0.0240(17) 0.0330(19) 0.0282(17) 0.0017(15) 0.0059(13) -0.0047(15)
C6A 0.038(3) 0.072(4) 0.097(4) -0.038(3) -0.015(2) 0.012(2)
C6B 0.060(3) 0.066(3) 0.047(2) 0.003(2) -0.007(2) -0.026(2)
C7 0.0283(18) 0.036(2) 0.045(2) 0.0050(18) 0.0026(15) 0.0056(19)
C7A 0.071(4) 0.072(4) 0.092(4) -0.015(3) -0.049(3) 0.016(3)
C7B 0.039(2) 0.085(4) 0.057(3) 0.015(2) 0.008(2) 0.003(2)
C8 0.037(2) 0.031(2) 0.045(2) -0.0032(17) 0.0183(17) 0.0051(17)
C8A 0.068(3) 0.055(3) 0.034(2) -0.0179(19) -0.0053(19) 0.020(2)
C8B 0.074(3) 0.047(3) 0.034(2) 0.0041(18) 0.009(2) 0.018(2)

loop_
_atom_type_symbol
_atom_type_description
_atom_type_scat_dispersion_real
_atom_type_scat_dispersion_imag
_atom_type_scat_source
C C 0.0033 0.0016 'International Tables Vol C Tables 4.2.6.8 and 6.1.1.4'
H H 0.0000 0.0000 'International Tables Vol C Tables 4.2.6.8 and 6.1.1.4'
N N 0.0061 0.0033 'International Tables Vol C Tables 4.2.6.8 and 6.1.1.4'
Cl Cl 0.1484 0.1585 'International Tables Vol C Tables 4.2.6.8 and 6.1.1.4'
Nd Nd -0.1943 3.0179 'International Tables Vol C Tables 4.2.6.8 and 6.1.1.4'

loop_
_geom_angle_atom_site_label_1
_geom_angle_atom_site_label_2
_geom_angle_atom_site_label_3
_geom_angle
_geom_angle_site_symmetry_1
_geom_angle_site_symmetry_3
_geom_angle_publ_flag
Cl1 Nd1 Cl1 180.0 . 3_665 ?
Cl1 Nd1 Cl3 89.76(3) . . ?
Cl1 Nd1 Cl3 90.24(3) 3_665 . ?
Cl1 Nd1 Cl3 90.24(3) . 3_665 ?
Cl1 Nd1 Cl3 89.76(3) 3_665 3_665 ?
Cl3 Nd1 Cl3 180.0 . 3_665 ?
Cl1 Nd1 Cl2 93.01(3) . 3_665 ?
Cl1 Nd1 Cl2 86.99(3) 3_665 3_665 ?
Cl3 Nd1 Cl2 91.05(2) . 3_665 ?
Cl3 Nd1 Cl2 88.95(2) 3_665 3_665 ?
Cl1 Nd1 Cl2 86.99(3) . . ?
Cl1 Nd1 Cl2 93.01(3) 3_665 . ?
Cl3 Nd1 Cl2 88.95(2) . . ?
Cl3 Nd1 Cl2 91.05(2) 3_665 . ?
Cl2 Nd1 Cl2 180.00(3) 3_665 . ?
Cl4 Nd2 Cl4 180.0 3 . ?
Cl4 Nd2 Cl5 89.88(3) 3 3 ?
Cl4 Nd2 Cl5 90.12(3) . 3 ?
Cl4 Nd2 Cl6 91.11(3) 3 . ?
Cl4 Nd2 Cl6 88.89(3) . . ?
Cl5 Nd2 Cl6 89.53(3) 3 . ?
Cl4 Nd2 Cl6 88.89(3) 3 3 ?
Cl4 Nd2 Cl6 91.11(3) . 3 ?
Cl5 Nd2 Cl6 90.47(3) 3 3 ?
Cl6 Nd2 Cl6 180.00(4) . 3 ?
Cl4 Nd2 Cl5 90.13(3) 3 . ?
Cl4 Nd2 Cl5 89.88(3) . . ?
Cl5 Nd2 Cl5 180.0 3 . ?
Cl6 Nd2 Cl5 90.47(3) . . ?
Cl6 Nd2 Cl5 89.53(3) 3 . ?
C2 N1 C5 108.5(3) . . ?
C2 N1 C6 125.4(3) . . ?
C5 N1 C6 126.0(3) . . ?
C2A N1A C5A 107.6(3) . . ?
C2A N1A C6A 127.6(3) . . ?
C5A N1A C6A 124.7(3) . . ?
C2B N1B C5B 108.0(3) . . ?
C2B N1B C6B 125.5(3) . . ?
C5B N1B C6B 126.4(3) . . ?
C2 N3 C4 108.5(3) . . ?
C2 N3 C8 125.1(3) . . ?
C4 N3 C8 126.4(3) . . ?
C2A N3A C4A 107.9(3) . . ?
C2A N3A C8A 126.9(3) . . ?
C4A N3A C8A 125.2(3) . . ?
C2B N3B C4B 108.2(3) . . ?
C2B N3B C8B 125.2(3) . . ?
C4B N3B C8B 126.6(3) . . ?
N1 C2 N3 108.7(3) . . ?
N3A C2A N1A 109.9(3) . . ?
N1B C2B N3B 109.4(3) . . ?
C5 C4 N3 107.4(3) . . ?
C5A C4A N3A 107.7(3) . . ?
C5B C4B N3B 107.4(3) . . ?
C4 C5 N1 107.0(3) . . ?
C4A C5A N1A 106.9(3) . . ?
C4B C5B N1B 107.0(3) . . ?
N1 C6 C7 111.5(3) . . ?
N1A C6A C7A 111.5(4) . . ?
C7B C6B N1B 113.5(4) . . ?

loop_
_geom_bond_atom_site_label_1
_geom_bond_atom_site_label_2
_geom_bond_distance
_geom_bond_site_symmetry_2
_geom_bond_publ_flag
Nd1 Cl1 2.7095(9) . ?
Nd1 Cl1 2.7095(9) 3_665 ?
Nd1 Cl3 2.7339(8) . ?
Nd1 Cl3 2.7339(8) 3_665 ?
Nd1 Cl2 2.7471(8) 3_665 ?
Nd1 Cl2 2.7471(8) . ?
Nd2 Cl4 2.7322(8) 3 ?
Nd2 Cl4 2.7322(8) . ?
Nd2 Cl5 2.7359(8) 3 ?
Nd2 Cl6 2.7359(9) . ?
Nd2 Cl6 2.7359(9) 3 ?
Nd2 Cl5 2.7359(8) . ?
N1 C2 1.324(4) . ?
N1 C5 1.377(4) . ?
N1 C6 1.478(4) . ?
N1A C2A 1.316(4) . ?
N1A C5A 1.368(5) . ?
N1A C6A 1.475(5) . ?
N1B C2B 1.316(5) . ?
N1B C5B 1.374(4) . ?
N1B C6B 1.480(5) . ?
N3 C2 1.329(4) . ?
N3 C4 1.371(4) . ?
N3 C8 1.464(4) . ?
N3A C2A 1.311(5) . ?
N3A C4A 1.357(4) . ?
N3A C8A 1.475(4) . ?
N3B C2B 1.320(4) . ?
N3B C4B 1.364(4) . ?
N3B C8B 1.466(4) . ?
C4 C5 1.345(4) . ?
C4A C5A 1.340(5) . ?
C4B C5B 1.339(5) . ?
C6 C7 1.508(4) . ?
C6A C7A 1.504(6) . ?
C6B C7B 1.474(5) . ?

loop_
_geom_hbond_atom_site_label_D
_geom_hbond_atom_site_label_H
_geom_hbond_atom_site_label_A
_geom_hbond_distance_DH
_geom_hbond_distance_HA
_geom_hbond_distance_DA
_geom_hbond_angle_DHA
_geom_hbond_site_symmetry_A
C8A H8AA Cl5 0.98 2.63 3.585(4) 166.4 .
C8A H8AC Cl1 0.98 2.67 3.470(4) 138.5 3_655
C2 H2A Cl2 0.95 2.71 3.562(3) 150.3 .
C4A H4AA Cl2 0.95 2.71 3.547(4) 147.1 1_545
C2B H2BA Cl6 0.95 2.74 3.429(4) 130.3 .
C5B H5BA Cl1 0.95 2.73 3.501(4) 138.5 2_645
C4 H4A Cl4 0.95 2.74 3.593(3) 150.3 1_665
C2A H2AA Cl6 0.95 2.74 3.558(4) 144.3 3
C5 H5A Cl3 0.95 2.78 3.587(3) 143.6 2_655
C7B H7BC Cl1 0.98 2.78 3.654(4) 148.6 2_645
C2 H2A Cl3 0.95 2.78 3.351(3) 119.2 .
C4B H4BA Cl2 0.95 2.82 3.640(4) 144.8 3_665
C8B H8BC Cl4 0.98 2.83 3.663(4) 143.4 2
